data_4063349
loop_
_publ_author_name
'Mutoh, Yuichiro'
'Imai, Kohei'
'Kimura, Yusuke'
'Ikeda, Yousuke'
'Ishii, Youichi'

_publ_section_title
;
 Reversibility of Disubstituted Vinylidene - Internal Alkyne Isomerization
 at Cationic Ruthenium and Iron Complexes
;
_journal_issue 2
_journal_name_full Organometallics
_journal_page_first 204
_journal_page_last 207
_journal_paper_doi 10.1021/om101109c
_journal_volume 30
_journal_year 2011
_chemical_formula_moiety 'C72 H49 B F24 P2 Ru '
_chemical_formula_sum 'C72 H49 B F24 P2 Ru'
_chemical_formula_weight 1543.97
_space_group_IT_number 4
_symmetry_cell_setting monoclinic
_symmetry_Int_Tables_number 4
_symmetry_space_group_name_Hall 'P 2yb'
_symmetry_space_group_name_H-M 'P 1 21 1'
_cell_angle_alpha 90.0000
_cell_angle_beta 91.200(3)
_cell_angle_gamma 90.0000
_cell_formula_units_Z 2
_cell_length_a 12.697(3)
_cell_length_b 16.784(4)
_cell_length_c 15.897(4)
_cell_measurement_reflns_used 10115
_cell_measurement_temperature 123.1
_cell_measurement_theta_max 27.5
_cell_measurement_theta_min 3.1
_cell_volume 3387.0(14)
_computing_cell_refinement CrystalClear
_computing_data_collection CrystalClear
_computing_data_reduction CrystalStructure
_computing_publication_material 'CrystalStructure 3.8'
_computing_structure_refinement SHELXL
_computing_structure_solution SIR97
_diffrn_ambient_temperature 123.1
_diffrn_detector_area_resol_mean 7.31
_diffrn_measured_fraction_theta_full 0.989
_diffrn_measured_fraction_theta_max 0.989
_diffrn_measurement_device_type 'Rigaku Mercury'
_diffrn_measurement_method \245w
_diffrn_radiation_type MoK\a
_diffrn_radiation_wavelength 0.71070
_diffrn_reflns_av_R_equivalents 0.035
_diffrn_reflns_limit_h_max 16
_diffrn_reflns_limit_h_min -9
_diffrn_reflns_limit_k_max 21
_diffrn_reflns_limit_k_min -20
_diffrn_reflns_limit_l_max 20
_diffrn_reflns_limit_l_min -20
_diffrn_reflns_number 26199
_diffrn_reflns_theta_full 27.48
_diffrn_reflns_theta_max 27.48
_exptl_absorpt_coefficient_mu 0.387
_exptl_absorpt_correction_T_max 0.890
_exptl_absorpt_correction_T_min 0.669
_exptl_absorpt_correction_type multi-scan
_exptl_absorpt_process_details 'Jacobson, R. (1998) Private communication'
_exptl_crystal_colour red
_exptl_crystal_density_diffrn 1.514
_exptl_crystal_density_method 'not measured'
_exptl_crystal_description prism
_exptl_crystal_F_000 1552.00
_exptl_crystal_size_max 0.35
_exptl_crystal_size_mid 0.30
_exptl_crystal_size_min 0.30
_refine_diff_density_max 0.72
_refine_diff_density_min -0.55
_refine_ls_abs_structure_details 'Flack, H. D. (1983), Acta Cryst. A39, 876-881.  6313 Friedel Pairs'
_refine_ls_abs_structure_Flack -0.02(2)
_refine_ls_extinction_method none
_refine_ls_goodness_of_fit_ref 1.048
_refine_ls_hydrogen_treatment refall
_refine_ls_number_parameters 902
_refine_ls_number_reflns 14274
_refine_ls_R_factor_gt 0.0505
_refine_ls_shift/su_max 0.0010
_refine_ls_structure_factor_coef Fsqd
_refine_ls_weighting_details 'w = 1/[\245s^2^(Fo^2^)+(0.0276P)^2^+5.1411P] where P=(Fo^2^+2Fc^2^)/3'
_refine_ls_weighting_scheme calc
_refine_ls_wR_factor_ref 0.1119
_reflns_number_gt 12425
_reflns_number_total 14274
_reflns_threshold_expression F^2^>2.0\245s(F^2^)
_cod_data_source_file om101109c_si_002.cif
_cod_data_source_block '_1f'
_cod_original_cell_volume 3386.8(13)
_cod_original_formula_sum 'C72 H49 B F24 P2 Ru '
_cod_database_code 4063349

loop_
_symmetry_equiv_pos_site_id
_symmetry_equiv_pos_as_xyz
1 +X,+Y,+Z
2 -X,1/2+Y,-Z

loop_
_atom_site_label
_atom_site_type_symbol
_atom_site_fract_x
_atom_site_fract_y
_atom_site_fract_z
_atom_site_U_iso_or_equiv
_atom_site_adp_type
_atom_site_occupancy
_atom_site_symmetry_multiplicity
_atom_site_calc_flag
_atom_site_refinement_flags
_atom_site_disorder_assembly
_atom_site_disorder_group
Ru(1) Ru -0.83460(2) -0.71719(2) -0.251737(19) 0.02148(7) Uani 1.00 1 d . . .
P(1) P -0.94584(9) -0.82202(7) -0.27860(7) 0.0224(2) Uani 1.00 1 d . . .
P(2) P -0.83446(8) -0.77095(7) -0.11849(7) 0.0216(2) Uani 1.00 1 d . . .
F(1) F -0.9871(4) -0.1242(3) -0.4095(3) 0.1068(18) Uani 1.00 1 d . . .
F(2) F -1.0087(5) -0.0761(2) -0.2950(3) 0.144(2) Uani 1.00 1 d . . .
F(3) F -1.1262(3) -0.1432(3) -0.3556(4) 0.154(3) Uani 1.00 1 d . . .
F(4) F -1.1805(2) -0.37562(18) -0.1871(2) 0.0452(7) Uani 1.00 1 d . . .
F(5) F -1.0819(2) -0.46665(19) -0.2348(2) 0.0511(8) Uani 1.00 1 d . . .
F(6) F -1.0506(2) -0.4191(2) -0.1130(2) 0.0733(13) Uani 1.00 1 d . . .
F(7) F -0.3124(2) -0.0839(2) -0.2238(2) 0.0570(9) Uani 1.00 1 d . . .
F(8) F -0.3002(2) -0.2115(3) -0.2190(2) 0.0885(15) Uani 1.00 1 d . . .
F(9) F -0.3466(2) -0.1540(2) -0.3313(2) 0.0519(8) Uani 1.00 1 d . . .
F(10) F -0.6071(2) 0.0078(2) -0.0693(2) 0.0563(10) Uani 1.00 1 d . . .
F(11) F -0.6766(2) -0.0913(2) -0.0094(2) 0.0586(9) Uani 1.00 1 d . . .
F(12) F -0.7606(2) -0.0331(2) -0.1080(2) 0.0616(10) Uani 1.00 1 d . . .
F(13) F -0.3531(2) -0.5213(3) -0.1878(4) 0.134(2) Uani 1.00 1 d . . .
F(14) F -0.4366(3) -0.5435(2) -0.2975(2) 0.1009(18) Uani 1.00 1 d . . .
F(15) F -0.4547(3) -0.6161(2) -0.1942(3) 0.0930(16) Uani 1.00 1 d . . .
F(16) F -0.7712(2) -0.4218(2) 0.02629(18) 0.0566(10) Uani 1.00 1 d . . .
F(17) F -0.6090(2) -0.41801(19) 0.06696(16) 0.0431(7) Uani 1.00 1 d . . .
F(18) F -0.6806(2) -0.52941(19) 0.04084(17) 0.0440(7) Uani 1.00 1 d . . .
F(19) F -0.5529(4) -0.1484(2) -0.5257(2) 0.1009(18) Uani 1.00 1 d . . .
F(20) F -0.6992(3) -0.1588(2) -0.5898(3) 0.1003(16) Uani 1.00 1 d . . .
F(21) F -0.5673(3) -0.2202(2) -0.63468(18) 0.0747(10) Uani 1.00 1 d . . .
F(22) F -0.6712(4) -0.4917(2) -0.6112(2) 0.0980(17) Uani 1.00 1 d . . .
F(23) F -0.8081(3) -0.5052(2) -0.5392(3) 0.0969(16) Uani 1.00 1 d . . .
F(24) F -0.6627(3) -0.54382(19) -0.4898(2) 0.0591(9) Uani 1.00 1 d . . .
C(1) C -0.7325(3) -0.7878(2) -0.2885(2) 0.0226(9) Uani 1.00 1 d . . .
C(2) C -0.6600(3) -0.8342(2) -0.3204(2) 0.0287(9) Uani 1.00 1 d . . .
C(3) C -0.5801(4) -0.8739(3) -0.2623(3) 0.0430(13) Uani 1.00 1 d . . .
C(4) C -0.6573(3) -0.8509(3) -0.4124(2) 0.0307(10) Uani 1.00 1 d . . .
C(5) C -0.7033(4) -0.7990(3) -0.4703(3) 0.0395(12) Uani 1.00 1 d . . .
C(6) C -0.7042(4) -0.8153(3) -0.5555(3) 0.0459(13) Uani 1.00 1 d . . .
C(7) C -0.6545(4) -0.8827(3) -0.5849(3) 0.0477(14) Uani 1.00 1 d . . .
C(8) C -0.6067(5) -0.9338(4) -0.5286(3) 0.0563(16) Uani 1.00 1 d . . .
C(9) C -0.6080(4) -0.9188(3) -0.4429(3) 0.0407(12) Uani 1.00 1 d . . .
C(10) C -0.7501(4) -0.6067(3) -0.2966(3) 0.0402(12) Uani 1.00 1 d . . .
C(11) C -0.7899(4) -0.5925(2) -0.2157(3) 0.0404(12) Uani 1.00 1 d . . .
C(12) C -0.9024(4) -0.5946(2) -0.2209(3) 0.0370(11) Uani 1.00 1 d . . .
C(13) C -0.9311(4) -0.6120(2) -0.3035(3) 0.0370(13) Uani 1.00 1 d . . .
C(14) C -0.8380(4) -0.6206(3) -0.3513(3) 0.0380(11) Uani 1.00 1 d . . .
C(15) C -0.9549(3) -0.8616(3) -0.3852(2) 0.0284(10) Uani 1.00 1 d . . .
C(16) C -1.0213(3) -0.8231(3) -0.4434(3) 0.0385(12) Uani 1.00 1 d . . .
C(17) C -1.0291(4) -0.8512(4) -0.5249(3) 0.0524(17) Uani 1.00 1 d . . .
C(18) C -0.9712(5) -0.9173(4) -0.5492(3) 0.061(2) Uani 1.00 1 d . . .
C(19) C -0.9063(4) -0.9549(3) -0.4928(3) 0.0455(14) Uani 1.00 1 d . . .
C(20) C -0.8980(4) -0.9275(2) -0.4102(2) 0.0329(11) Uani 1.00 1 d . . .
C(21) C -1.0840(3) -0.8112(2) -0.2498(2) 0.0267(9) Uani 1.00 1 d . . .
C(22) C -1.1509(3) -0.8764(3) -0.2553(2) 0.0313(10) Uani 1.00 1 d . . .
C(23) C -1.2546(3) -0.8710(3) -0.2311(2) 0.0346(11) Uani 1.00 1 d . . .
C(24) C -1.2940(3) -0.7985(3) -0.2022(3) 0.0386(12) Uani 1.00 1 d . . .
C(25) C -1.2288(3) -0.7329(3) -0.1983(3) 0.0447(14) Uani 1.00 1 d . . .
C(26) C -1.1242(3) -0.7396(2) -0.2211(3) 0.0355(11) Uani 1.00 1 d . . .
C(27) C -0.7067(3) -0.7775(2) -0.0644(2) 0.0235(8) Uani 1.00 1 d . . .
C(28) C -0.6208(3) -0.7351(2) -0.0917(2) 0.0268(10) Uani 1.00 1 d . . .
C(29) C -0.5275(3) -0.7330(3) -0.0436(2) 0.0344(12) Uani 1.00 1 d . . .
C(30) C -0.5212(3) -0.7756(3) 0.0313(2) 0.0371(12) Uani 1.00 1 d . . .
C(31) C -0.6058(4) -0.8192(3) 0.0584(2) 0.0367(11) Uani 1.00 1 d . . .
C(32) C -0.6987(3) -0.8198(3) 0.0115(2) 0.0304(10) Uani 1.00 1 d . . .
C(33) C -0.9104(2) -0.7173(3) -0.0389(2) 0.0263(7) Uani 1.00 1 d . . .
C(34) C -0.8605(3) -0.6597(3) 0.0101(3) 0.0407(13) Uani 1.00 1 d . . .
C(35) C -0.9149(4) -0.6166(3) 0.0686(3) 0.0494(15) Uani 1.00 1 d . . .
C(36) C -1.0205(4) -0.6310(3) 0.0799(3) 0.0473(14) Uani 1.00 1 d . . .
C(37) C -1.0709(4) -0.6878(3) 0.0312(3) 0.0518(16) Uani 1.00 1 d . . .
C(38) C -1.0164(3) -0.7307(3) -0.0284(3) 0.0402(13) Uani 1.00 1 d . . .
C(39) C -0.9002(3) -0.9039(2) -0.2103(2) 0.0232(8) Uani 1.00 1 d . . .
C(40) C -0.8922(3) -0.8714(2) -0.1198(2) 0.0271(9) Uani 1.00 1 d . . .
C(41) C -0.8315(3) -0.2954(2) -0.2623(2) 0.0206(8) Uani 1.00 1 d . . .
C(42) C -0.8769(2) -0.2265(3) -0.2960(2) 0.0223(8) Uani 1.00 1 d . . .
C(43) C -0.9851(2) -0.2128(3) -0.2968(2) 0.0248(8) Uani 1.00 1 d . . .
C(44) C -1.0530(3) -0.2686(2) -0.2619(2) 0.0272(9) Uani 1.00 1 d . . .
C(45) C -1.0096(3) -0.3372(2) -0.2285(2) 0.0215(8) Uani 1.00 1 d . . .
C(46) C -0.9011(3) -0.3508(2) -0.2293(2) 0.0204(8) Uani 1.00 1 d . . .
C(47) C -1.0283(3) -0.1390(3) -0.3364(3) 0.0389(12) Uani 1.00 1 d . . .
C(48) C -1.0795(3) -0.3979(2) -0.1909(2) 0.0296(10) Uani 1.00 1 d . . .
C(49) C -0.6374(2) -0.2300(2) -0.2351(2) 0.0192(9) Uani 1.00 1 d . . .
C(50) C -0.5309(2) -0.2206(3) -0.2553(2) 0.0201(7) Uani 1.00 1 d . . .
C(51) C -0.4701(3) -0.1584(2) -0.2236(2) 0.0227(8) Uani 1.00 1 d . . .
C(52) C -0.5127(3) -0.1028(2) -0.1684(2) 0.0255(9) Uani 1.00 1 d . . .
C(53) C -0.6168(3) -0.1122(2) -0.1459(2) 0.0208(8) Uani 1.00 1 d . . .
C(54) C -0.6781(2) -0.1750(2) -0.1797(2) 0.0187(8) Uani 1.00 1 d . . .
C(55) C -0.3566(3) -0.1520(3) -0.2484(3) 0.0318(10) Uani 1.00 1 d . . .
C(56) C -0.6637(3) -0.0572(3) -0.0851(3) 0.0338(11) Uani 1.00 1 d . . .
C(57) C -0.6572(2) -0.3815(2) -0.2128(2) 0.0159(7) Uani 1.00 1 d . . .
C(58) C -0.5771(3) -0.4327(2) -0.2392(2) 0.0201(8) Uani 1.00 1 d . . .
C(59) C -0.5312(3) -0.4894(2) -0.1863(2) 0.0204(8) Uani 1.00 1 d . . .
C(60) C -0.5641(3) -0.4980(2) -0.1039(2) 0.0229(8) Uani 1.00 1 d . . .
C(61) C -0.6437(3) -0.4478(2) -0.0763(2) 0.0204(8) Uani 1.00 1 d . . .
C(62) C -0.6882(3) -0.3905(2) -0.1292(2) 0.0193(8) Uani 1.00 1 d . . .
C(63) C -0.4455(3) -0.5416(2) -0.2170(2) 0.0284(10) Uani 1.00 1 d . . .
C(64) C -0.6777(3) -0.4533(2) 0.0138(2) 0.0268(9) Uani 1.00 1 d . . .
C(65) C -0.6837(3) -0.3214(2) -0.3714(2) 0.0194(8) Uani 1.00 1 d . . .
C(66) C -0.6558(3) -0.2584(2) -0.4238(2) 0.0240(9) Uani 1.00 1 d . . .
C(67) C -0.6446(3) -0.2693(3) -0.5110(2) 0.0313(10) Uani 1.00 1 d . . .
C(68) C -0.6609(3) -0.3430(3) -0.5474(2) 0.0328(11) Uani 1.00 1 d . . .
C(69) C -0.6892(3) -0.4053(2) -0.4965(2) 0.0261(9) Uani 1.00 1 d . . .
C(70) C -0.7015(3) -0.3938(2) -0.4105(2) 0.0237(9) Uani 1.00 1 d . . .
C(71) C -0.6162(5) -0.1997(3) -0.5634(3) 0.0464(14) Uani 1.00 1 d . . .
C(72) C -0.7079(4) -0.4860(3) -0.5340(2) 0.0395(12) Uani 1.00 1 d . . .
B(1) B -0.7037(3) -0.3078(2) -0.2706(2) 0.0179(9) Uani 1.00 1 d . . .
H(1) H -0.6073 -0.9256 -0.2443 0.052 Uiso 1.00 1 c R . .
H(2) H -0.5673 -0.8400 -0.2129 0.052 Uiso 1.00 1 c R . .
H(3) H -0.5141 -0.8816 -0.2921 0.052 Uiso 1.00 1 c R . .
H(4) H -0.7347 -0.7512 -0.4510 0.047 Uiso 1.00 1 c R . .
H(5) H -0.7391 -0.7802 -0.5939 0.055 Uiso 1.00 1 c R . .
H(6) H -0.6535 -0.8936 -0.6435 0.057 Uiso 1.00 1 c R . .
H(7) H -0.5722 -0.9801 -0.5486 0.068 Uiso 1.00 1 c R . .
H(8) H -0.5751 -0.9551 -0.4047 0.049 Uiso 1.00 1 c R . .
H(9) H -0.6780 -0.6068 -0.3116 0.048 Uiso 1.00 1 c R . .
H(10) H -0.7487 -0.5830 -0.1661 0.048 Uiso 1.00 1 c R . .
H(11) H -0.9490 -0.5857 -0.1759 0.044 Uiso 1.00 1 c R . .
H(12) H -1.0013 -0.6174 -0.3247 0.044 Uiso 1.00 1 c R . .
H(13) H -0.8353 -0.6335 -0.4094 0.046 Uiso 1.00 1 c R . .
H(14) H -1.0608 -0.7778 -0.4270 0.046 Uiso 1.00 1 c R . .
H(15) H -1.0743 -0.8252 -0.5646 0.063 Uiso 1.00 1 c R . .
H(16) H -0.9771 -0.9364 -0.6054 0.073 Uiso 1.00 1 c R . .
H(17) H -0.8666 -0.9998 -0.5098 0.055 Uiso 1.00 1 c R . .
H(18) H -0.8530 -0.9542 -0.3709 0.039 Uiso 1.00 1 c R . .
H(19) H -1.1250 -0.9256 -0.2759 0.038 Uiso 1.00 1 c R . .
H(20) H -1.2991 -0.9165 -0.2343 0.041 Uiso 1.00 1 c R . .
H(21) H -1.3651 -0.7944 -0.1852 0.046 Uiso 1.00 1 c R . .
H(22) H -1.2554 -0.6831 -0.1801 0.054 Uiso 1.00 1 c R . .
H(23) H -1.0794 -0.6944 -0.2170 0.043 Uiso 1.00 1 c R . .
H(24) H -0.6252 -0.7071 -0.1436 0.032 Uiso 1.00 1 c R . .
H(25) H -0.4690 -0.7029 -0.0619 0.041 Uiso 1.00 1 c R . .
H(26) H -0.4578 -0.7746 0.0641 0.044 Uiso 1.00 1 c R . .
H(27) H -0.6004 -0.8487 0.1093 0.044 Uiso 1.00 1 c R . .
H(28) H -0.7575 -0.8491 0.0308 0.036 Uiso 1.00 1 c R . .
H(29) H -0.7875 -0.6498 0.0032 0.049 Uiso 1.00 1 c R . .
H(30) H -0.8796 -0.5769 0.1012 0.059 Uiso 1.00 1 c R . .
H(31) H -1.0582 -0.6019 0.1208 0.057 Uiso 1.00 1 c R . .
H(32) H -1.1438 -0.6978 0.0386 0.062 Uiso 1.00 1 c R . .
H(33) H -1.0521 -0.7693 -0.0621 0.048 Uiso 1.00 1 c R . .
H(34) H -0.9506 -0.9489 -0.2134 0.028 Uiso 1.00 1 c R . .
H(35) H -0.8305 -0.9232 -0.2284 0.028 Uiso 1.00 1 c R . .
H(36) H -0.8479 -0.9076 -0.0848 0.032 Uiso 1.00 1 c R . .
H(37) H -0.9633 -0.8696 -0.0954 0.032 Uiso 1.00 1 c R . .
H(38) H -0.8322 -0.1872 -0.3193 0.027 Uiso 1.00 1 c R . .
H(39) H -1.1268 -0.2596 -0.2611 0.033 Uiso 1.00 1 c R . .
H(40) H -0.8741 -0.3992 -0.2068 0.025 Uiso 1.00 1 c R . .
H(41) H -0.4995 -0.2581 -0.2919 0.024 Uiso 1.00 1 c R . .
H(42) H -0.4715 -0.0599 -0.1469 0.031 Uiso 1.00 1 c R . .
H(43) H -0.7496 -0.1796 -0.1640 0.022 Uiso 1.00 1 c R . .
H(44) H -0.5533 -0.4285 -0.2952 0.024 Uiso 1.00 1 c R . .
H(45) H -0.5333 -0.5369 -0.0676 0.027 Uiso 1.00 1 c R . .
H(46) H -0.7411 -0.3563 -0.1081 0.023 Uiso 1.00 1 c R . .
H(47) H -0.6440 -0.2071 -0.4001 0.029 Uiso 1.00 1 c R . .
H(48) H -0.6528 -0.3505 -0.6062 0.039 Uiso 1.00 1 c R . .
H(49) H -0.7231 -0.4377 -0.3773 0.028 Uiso 1.00 1 c R . .

loop_
_atom_site_aniso_label
_atom_site_aniso_U_11
_atom_site_aniso_U_22
_atom_site_aniso_U_33
_atom_site_aniso_U_12
_atom_site_aniso_U_13
_atom_site_aniso_U_23
Ru(1) 0.02349(14) 0.01832(15) 0.02247(14) -0.00008(16) -0.00373(11) 0.00221(16)
P(1) 0.0230(5) 0.0207(6) 0.0234(5) -0.0011(4) -0.0029(4) 0.0029(4)
P(2) 0.0237(5) 0.0207(5) 0.0202(5) 0.0025(4) -0.0015(4) -0.0004(4)
F(1) 0.131(4) 0.094(3) 0.097(3) 0.065(3) 0.038(2) 0.065(2)
F(2) 0.289(7) 0.030(2) 0.110(3) 0.051(3) -0.094(4) -0.013(2)
F(3) 0.040(2) 0.098(3) 0.324(8) -0.006(2) -0.043(3) 0.142(4)
F(4) 0.0260(14) 0.0340(17) 0.077(2) -0.0001(12) 0.0239(14) 0.0053(15)
F(5) 0.0473(17) 0.0265(17) 0.081(2) -0.0069(13) 0.0300(16) -0.0084(15)
F(6) 0.065(2) 0.107(3) 0.0475(19) -0.044(2) -0.0106(17) 0.047(2)
F(7) 0.0366(16) 0.072(2) 0.063(2) -0.0265(16) 0.0138(15) -0.0275(18)
F(8) 0.0256(14) 0.094(3) 0.147(3) 0.019(2) 0.0218(18) 0.084(3)
F(9) 0.0418(16) 0.067(2) 0.0479(18) -0.0184(16) 0.0186(14) -0.0158(16)
F(10) 0.056(2) 0.038(2) 0.075(2) -0.0132(16) 0.0119(17) -0.0383(18)
F(11) 0.085(2) 0.052(2) 0.0397(18) 0.0154(19) 0.0188(17) -0.0112(15)
F(12) 0.0398(17) 0.063(2) 0.081(2) 0.0293(16) -0.0192(16) -0.0428(19)
F(13) 0.0298(19) 0.155(5) 0.217(5) 0.030(2) -0.017(2) -0.122(4)
F(14) 0.152(4) 0.114(3) 0.0387(19) 0.107(3) 0.042(2) 0.031(2)
F(15) 0.106(3) 0.035(2) 0.141(3) 0.036(2) 0.084(2) 0.033(2)
F(16) 0.0432(17) 0.101(3) 0.0261(14) 0.0295(18) 0.0109(13) 0.0131(16)
F(17) 0.0551(18) 0.053(2) 0.0214(13) -0.0121(15) -0.0005(12) -0.0082(12)
F(18) 0.069(2) 0.0364(18) 0.0272(14) -0.0078(14) 0.0054(13) 0.0109(12)
F(19) 0.191(4) 0.070(2) 0.041(2) -0.087(3) -0.009(2) 0.0126(18)
F(20) 0.118(3) 0.069(3) 0.114(3) 0.016(2) 0.011(2) 0.070(2)
F(21) 0.135(3) 0.054(2) 0.0365(15) -0.019(3) 0.0344(17) 0.012(2)
F(22) 0.234(5) 0.034(2) 0.0279(17) -0.013(2) 0.034(2) -0.0135(15)
F(23) 0.075(2) 0.050(2) 0.163(4) -0.006(2) -0.045(2) -0.055(2)
F(24) 0.105(2) 0.0269(18) 0.0444(18) 0.0095(18) -0.0141(19) -0.0021(14)
C(1) 0.027(2) 0.028(2) 0.0127(18) -0.0039(18) -0.0048(16) -0.0013(17)
C(2) 0.028(2) 0.033(2) 0.026(2) 0.0006(19) 0.0019(18) -0.0040(19)
C(3) 0.040(2) 0.056(3) 0.033(2) 0.015(2) -0.000(2) -0.006(2)
C(4) 0.028(2) 0.033(2) 0.032(2) -0.0056(19) 0.0043(18) -0.003(2)
C(5) 0.050(3) 0.037(3) 0.031(2) -0.002(2) 0.010(2) 0.005(2)
C(6) 0.060(3) 0.049(3) 0.030(2) -0.002(2) 0.011(2) 0.006(2)
C(7) 0.063(3) 0.056(4) 0.025(2) -0.006(2) 0.011(2) -0.008(2)
C(8) 0.063(4) 0.062(4) 0.044(3) 0.011(3) 0.002(2) -0.016(3)
C(9) 0.043(2) 0.047(3) 0.032(2) 0.005(2) 0.002(2) -0.008(2)
C(10) 0.039(2) 0.024(2) 0.058(3) -0.006(2) 0.003(2) 0.015(2)
C(11) 0.050(3) 0.015(2) 0.055(3) -0.003(2) -0.018(2) -0.005(2)
C(12) 0.046(2) 0.015(2) 0.050(3) 0.008(2) -0.006(2) -0.001(2)
C(13) 0.038(2) 0.011(2) 0.061(3) 0.006(2) -0.018(2) 0.011(2)
C(14) 0.055(3) 0.028(2) 0.031(2) 0.001(2) -0.004(2) 0.014(2)
C(15) 0.025(2) 0.035(2) 0.024(2) -0.0107(19) -0.0044(17) 0.0094(19)
C(16) 0.033(2) 0.050(3) 0.032(2) -0.010(2) -0.007(2) 0.009(2)
C(17) 0.053(3) 0.072(4) 0.032(2) -0.022(3) -0.012(2) 0.021(2)
C(18) 0.086(4) 0.078(5) 0.020(2) -0.044(4) -0.006(2) 0.009(2)
C(19) 0.069(3) 0.041(3) 0.027(2) -0.023(2) 0.010(2) -0.011(2)
C(20) 0.046(2) 0.025(2) 0.029(2) -0.006(2) -0.000(2) 0.0013(19)
C(21) 0.025(2) 0.031(2) 0.023(2) -0.0015(18) -0.0013(17) 0.0046(18)
C(22) 0.030(2) 0.036(2) 0.027(2) -0.004(2) -0.0058(18) 0.000(2)
C(23) 0.032(2) 0.048(3) 0.023(2) -0.006(2) 0.0004(19) 0.006(2)
C(24) 0.026(2) 0.056(3) 0.033(2) -0.002(2) 0.001(2) 0.006(2)
C(25) 0.031(2) 0.043(4) 0.061(3) 0.006(2) 0.002(2) 0.001(2)
C(26) 0.027(2) 0.029(2) 0.051(2) -0.0015(18) -0.001(2) -0.000(2)
C(27) 0.024(2) 0.025(2) 0.0212(19) 0.0047(17) -0.0003(16) -0.0044(17)
C(28) 0.028(2) 0.030(3) 0.0227(19) 0.0041(17) -0.0048(16) -0.0059(16)
C(29) 0.028(2) 0.042(3) 0.033(2) 0.008(2) -0.0060(18) -0.006(2)
C(30) 0.036(2) 0.044(3) 0.031(2) 0.016(2) -0.013(2) -0.010(2)
C(31) 0.055(3) 0.033(2) 0.022(2) 0.012(2) -0.013(2) -0.004(2)
C(32) 0.037(2) 0.032(2) 0.022(2) 0.006(2) -0.0015(18) -0.0029(19)
C(33) 0.0280(18) 0.027(2) 0.0242(18) 0.003(2) 0.0031(14) 0.002(2)
C(34) 0.029(2) 0.048(3) 0.045(2) -0.002(2) 0.009(2) -0.027(2)
C(35) 0.047(3) 0.049(3) 0.052(3) 0.005(2) 0.005(2) -0.025(2)
C(36) 0.044(3) 0.060(4) 0.039(2) 0.015(2) 0.008(2) -0.012(2)
C(37) 0.035(2) 0.073(4) 0.048(3) 0.005(2) 0.005(2) -0.021(2)
C(38) 0.035(2) 0.047(4) 0.039(2) 0.002(2) 0.0003(19) -0.014(2)
C(39) 0.030(2) 0.018(2) 0.021(2) 0.0050(17) -0.0002(17) -0.0012(16)
C(40) 0.031(2) 0.027(2) 0.023(2) 0.0001(19) -0.0019(17) 0.0051(18)
C(41) 0.023(2) 0.020(2) 0.0185(19) 0.0010(16) -0.0014(15) -0.0028(16)
C(42) 0.0209(17) 0.022(2) 0.0239(17) -0.0037(18) -0.0026(14) -0.0022(18)
C(43) 0.0254(18) 0.019(2) 0.0293(19) -0.003(2) -0.0051(15) 0.000(2)
C(44) 0.020(2) 0.029(2) 0.032(2) 0.0031(18) -0.0038(17) -0.0014(19)
C(45) 0.0214(19) 0.023(2) 0.0203(19) 0.0003(16) 0.0028(16) -0.0002(16)
C(46) 0.0190(19) 0.023(2) 0.0192(19) -0.0011(16) -0.0019(15) 0.0018(16)
C(47) 0.030(2) 0.032(2) 0.055(3) 0.001(2) -0.004(2) 0.017(2)
C(48) 0.028(2) 0.029(2) 0.031(2) 0.0021(19) 0.0018(18) -0.0015(19)
C(49) 0.0209(17) 0.023(2) 0.0139(16) 0.0040(16) -0.0022(13) 0.0034(16)
C(50) 0.0205(16) 0.0216(19) 0.0180(16) 0.001(2) -0.0015(13) -0.000(2)
C(51) 0.0221(19) 0.020(2) 0.026(2) -0.0003(16) 0.0006(16) 0.0032(17)
C(52) 0.028(2) 0.022(2) 0.026(2) -0.0030(17) -0.0049(17) 0.0001(17)
C(53) 0.0210(19) 0.020(2) 0.0210(19) 0.0041(16) -0.0043(16) -0.0014(16)
C(54) 0.0133(17) 0.022(2) 0.0205(19) 0.0009(15) -0.0027(14) 0.0007(16)
C(55) 0.024(2) 0.035(2) 0.036(2) -0.0049(19) 0.0038(19) 0.002(2)
C(56) 0.026(2) 0.035(2) 0.041(2) 0.008(2) -0.007(2) -0.011(2)
C(57) 0.0208(18) 0.0123(19) 0.0145(17) -0.0033(14) -0.0018(14) -0.0012(14)
C(58) 0.022(2) 0.023(2) 0.0153(18) -0.0034(16) -0.0014(15) 0.0015(15)
C(59) 0.0193(18) 0.023(2) 0.0188(18) 0.0001(16) -0.0031(15) -0.0003(16)
C(60) 0.025(2) 0.026(2) 0.0176(19) 0.0030(17) -0.0040(15) 0.0028(17)
C(61) 0.028(2) 0.020(2) 0.0133(18) 0.0019(17) 0.0025(16) 0.0015(16)
C(62) 0.0202(19) 0.019(2) 0.0187(19) -0.0008(15) -0.0006(15) -0.0026(16)
C(63) 0.035(2) 0.027(2) 0.023(2) 0.0111(19) 0.0006(18) 0.0035(18)
C(64) 0.027(2) 0.030(2) 0.023(2) -0.0024(18) -0.0001(17) 0.0025(18)
C(65) 0.0181(18) 0.022(2) 0.0185(18) 0.0014(15) -0.0041(15) 0.0010(16)
C(66) 0.033(2) 0.019(2) 0.0198(19) -0.0002(17) -0.0058(17) -0.0009(17)
C(67) 0.043(2) 0.033(2) 0.018(2) -0.003(2) -0.0004(19) 0.0090(19)
C(68) 0.049(2) 0.035(2) 0.0137(19) -0.003(2) -0.0008(19) -0.0012(18)
C(69) 0.039(2) 0.024(2) 0.0159(19) 0.0014(19) -0.0045(17) -0.0013(17)
C(70) 0.025(2) 0.027(2) 0.0198(19) 0.0013(17) -0.0025(16) 0.0034(17)
C(71) 0.082(4) 0.027(3) 0.031(2) -0.017(2) -0.001(2) 0.008(2)
C(72) 0.077(3) 0.023(2) 0.018(2) -0.006(2) -0.004(2) 0.0016(19)
B(1) 0.020(2) 0.021(2) 0.0133(19) -0.0006(17) -0.0037(16) 0.0001(17)

loop_
_atom_type_symbol
_atom_type_description
_atom_type_scat_dispersion_real
_atom_type_scat_dispersion_imag
_atom_type_scat_source
C C 0.003 0.002
;
International Tables for Crystallography
(1992, Vol. C, Tables 4.2.6.8 and 6.1.1.4)
;
H H 0.000 0.000
;
International Tables for Crystallography
(1992, Vol. C, Table 6.1.1.4)
;
B B 0.001 0.001
;
International Tables for Crystallography
(1992, Vol. C, Tables 4.2.6.8 and 6.1.1.4)
;
F F 0.017 0.010
;
International Tables for Crystallography
(1992, Vol. C, Tables 4.2.6.8 and 6.1.1.4)
;
P P 0.102 0.094
;
International Tables for Crystallography
(1992, Vol. C, Tables 4.2.6.8 and 6.1.1.4)
;
Ru Ru -1.259 0.836
;
International Tables for Crystallography
(1992, Vol. C, Tables 4.2.6.8 and 6.1.1.4)
;

loop_
_geom_angle_atom_site_label_1
_geom_angle_atom_site_label_2
_geom_angle_atom_site_label_3
_geom_angle
_geom_angle_publ_flag
_geom_angle_site_symmetry_1
_geom_angle_site_symmetry_2
_geom_angle_site_symmetry_3
P(1) Ru(1) P(2) 81.90(4) yes . . .
P(1) Ru(1) C(1) 83.27(14) yes . . .
P(1) Ru(1) C(10) 149.82(14) yes . . .
P(1) Ru(1) C(11) 156.54(14) yes . . .
P(1) Ru(1) C(12) 119.84(13) yes . . .
P(1) Ru(1) C(13) 101.63(13) yes . . .
P(1) Ru(1) C(14) 114.61(13) yes . . .
P(2) Ru(1) C(1) 93.00(12) yes . . .
P(2) Ru(1) C(10) 128.25(14) yes . . .
P(2) Ru(1) C(11) 97.79(14) yes . . .
P(2) Ru(1) C(12) 98.54(13) yes . . .
P(2) Ru(1) C(13) 128.47(14) yes . . .
P(2) Ru(1) C(14) 157.36(13) yes . . .
C(1) Ru(1) C(10) 94.88(19) yes . . .
C(1) Ru(1) C(11) 120.09(19) yes . . .
C(1) Ru(1) C(12) 155.30(19) yes . . .
C(1) Ru(1) C(13) 138.51(18) yes . . .
C(1) Ru(1) C(14) 103.86(18) yes . . .
C(10) Ru(1) C(11) 36.5(2) yes . . .
C(10) Ru(1) C(12) 60.90(18) yes . . .
C(10) Ru(1) C(13) 60.64(18) yes . . .
C(10) Ru(1) C(14) 36.54(18) yes . . .
C(11) Ru(1) C(12) 36.79(18) yes . . .
C(11) Ru(1) C(13) 60.20(18) yes . . .
C(11) Ru(1) C(14) 60.74(19) yes . . .
C(12) Ru(1) C(13) 35.25(19) yes . . .
C(12) Ru(1) C(14) 60.29(18) yes . . .
C(13) Ru(1) C(14) 36.47(19) yes . . .
Ru(1) P(1) C(15) 118.70(15) yes . . .
Ru(1) P(1) C(21) 117.84(15) yes . . .
Ru(1) P(1) C(39) 106.19(14) yes . . .
C(15) P(1) C(21) 103.10(19) yes . . .
C(15) P(1) C(39) 106.9(2) yes . . .
C(21) P(1) C(39) 102.6(2) yes . . .
Ru(1) P(2) C(27) 116.17(14) yes . . .
Ru(1) P(2) C(33) 116.75(16) yes . . .
Ru(1) P(2) C(40) 110.89(13) yes . . .
C(27) P(2) C(33) 100.27(18) yes . . .
C(27) P(2) C(40) 107.5(2) yes . . .
C(33) P(2) C(40) 104.0(2) yes . . .
Ru(1) C(1) C(2) 175.2(3) yes . . .
C(1) C(2) C(3) 119.5(4) yes . . .
C(1) C(2) C(4) 121.3(3) yes . . .
C(3) C(2) C(4) 119.2(4) yes . . .
C(2) C(4) C(5) 121.1(4) yes . . .
C(2) C(4) C(9) 121.0(4) yes . . .
C(5) C(4) C(9) 118.0(4) yes . . .
C(4) C(5) C(6) 121.4(5) yes . . .
C(5) C(6) C(7) 119.9(5) yes . . .
C(6) C(7) C(8) 119.4(5) yes . . .
C(7) C(8) C(9) 120.9(5) yes . . .
C(4) C(9) C(8) 120.4(5) yes . . .
Ru(1) C(10) C(11) 70.8(2) yes . . .
Ru(1) C(10) C(14) 71.7(2) yes . . .
C(11) C(10) C(14) 107.1(4) yes . . .
Ru(1) C(11) C(10) 72.7(2) yes . . .
Ru(1) C(11) C(12) 73.4(2) yes . . .
C(10) C(11) C(12) 108.6(4) yes . . .
Ru(1) C(12) C(11) 69.8(2) yes . . .
Ru(1) C(12) C(13) 72.5(2) yes . . .
C(11) C(12) C(13) 107.6(4) yes . . .
Ru(1) C(13) C(12) 72.2(2) yes . . .
Ru(1) C(13) C(14) 70.7(2) yes . . .
C(12) C(13) C(14) 108.7(4) yes . . .
Ru(1) C(14) C(10) 71.8(2) yes . . .
Ru(1) C(14) C(13) 72.8(2) yes . . .
C(10) C(14) C(13) 107.8(4) yes . . .
P(1) C(15) C(16) 118.3(3) yes . . .
P(1) C(15) C(20) 122.3(3) yes . . .
C(16) C(15) C(20) 119.4(4) yes . . .
C(15) C(16) C(17) 119.6(5) yes . . .
C(16) C(17) C(18) 120.4(5) yes . . .
C(17) C(18) C(19) 120.2(5) yes . . .
C(18) C(19) C(20) 120.1(5) yes . . .
C(15) C(20) C(19) 120.3(4) yes . . .
P(1) C(21) C(22) 119.6(3) yes . . .
P(1) C(21) C(26) 122.0(3) yes . . .
C(22) C(21) C(26) 118.4(4) yes . . .
C(21) C(22) C(23) 121.1(4) yes . . .
C(22) C(23) C(24) 119.9(4) yes . . .
C(23) C(24) C(25) 119.5(4) yes . . .
C(24) C(25) C(26) 120.1(5) yes . . .
C(21) C(26) C(25) 121.1(4) yes . . .
P(2) C(27) C(28) 121.4(3) yes . . .
P(2) C(27) C(32) 118.9(3) yes . . .
C(28) C(27) C(32) 119.3(3) yes . . .
C(27) C(28) C(29) 120.5(3) yes . . .
C(28) C(29) C(30) 119.3(4) yes . . .
C(29) C(30) C(31) 120.7(4) yes . . .
C(30) C(31) C(32) 119.9(4) yes . . .
C(27) C(32) C(31) 120.4(4) yes . . .
P(2) C(33) C(34) 119.2(3) yes . . .
P(2) C(33) C(38) 121.9(3) yes . . .
C(34) C(33) C(38) 118.8(4) yes . . .
C(33) C(34) C(35) 121.1(4) yes . . .
C(34) C(35) C(36) 120.0(5) yes . . .
C(35) C(36) C(37) 119.3(5) yes . . .
C(36) C(37) C(38) 120.7(5) yes . . .
C(33) C(38) C(37) 120.0(4) yes . . .
P(1) C(39) C(40) 107.5(2) yes . . .
P(2) C(40) C(39) 110.7(2) yes . . .
C(42) C(41) C(46) 115.9(3) yes . . .
C(42) C(41) B(1) 118.4(3) yes . . .
C(46) C(41) B(1) 125.6(3) yes . . .
C(41) C(42) C(43) 122.7(4) yes . . .
C(42) C(43) C(44) 120.2(4) yes . . .
C(42) C(43) C(47) 119.8(4) yes . . .
C(44) C(43) C(47) 120.1(3) yes . . .
C(43) C(44) C(45) 117.9(3) yes . . .
C(44) C(45) C(46) 121.3(3) yes . . .
C(44) C(45) C(48) 119.4(3) yes . . .
C(46) C(45) C(48) 119.3(3) yes . . .
C(41) C(46) C(45) 121.9(3) yes . . .
F(1) C(47) F(2) 103.0(5) yes . . .
F(1) C(47) F(3) 101.7(5) yes . . .
F(1) C(47) C(43) 112.5(4) yes . . .
F(2) C(47) F(3) 110.5(5) yes . . .
F(2) C(47) C(43) 114.0(4) yes . . .
F(3) C(47) C(43) 113.9(4) yes . . .
F(4) C(48) F(5) 104.6(3) yes . . .
F(4) C(48) F(6) 106.2(3) yes . . .
F(4) C(48) C(45) 114.1(3) yes . . .
F(5) C(48) F(6) 104.7(4) yes . . .
F(5) C(48) C(45) 112.7(3) yes . . .
F(6) C(48) C(45) 113.7(3) yes . . .
C(50) C(49) C(54) 116.4(3) yes . . .
C(50) C(49) B(1) 119.8(3) yes . . .
C(54) C(49) B(1) 123.6(3) yes . . .
C(49) C(50) C(51) 122.1(3) yes . . .
C(50) C(51) C(52) 120.7(3) yes . . .
C(50) C(51) C(55) 119.1(3) yes . . .
C(52) C(51) C(55) 120.2(3) yes . . .
C(51) C(52) C(53) 118.0(3) yes . . .
C(52) C(53) C(54) 120.6(3) yes . . .
C(52) C(53) C(56) 120.0(3) yes . . .
C(54) C(53) C(56) 119.4(3) yes . . .
C(49) C(54) C(53) 122.1(3) yes . . .
F(7) C(55) F(8) 109.0(3) yes . . .
F(7) C(55) F(9) 105.4(3) yes . . .
F(7) C(55) C(51) 112.6(3) yes . . .
F(8) C(55) F(9) 105.8(4) yes . . .
F(8) C(55) C(51) 111.8(4) yes . . .
F(9) C(55) C(51) 111.8(3) yes . . .
F(10) C(56) F(11) 104.9(4) yes . . .
F(10) C(56) F(12) 107.1(4) yes . . .
F(10) C(56) C(53) 114.4(3) yes . . .
F(11) C(56) F(12) 104.1(3) yes . . .
F(11) C(56) C(53) 112.3(4) yes . . .
F(12) C(56) C(53) 113.2(4) yes . . .
C(58) C(57) C(62) 115.9(3) yes . . .
C(58) C(57) B(1) 123.3(3) yes . . .
C(62) C(57) B(1) 120.4(3) yes . . .
C(57) C(58) C(59) 122.5(3) yes . . .
C(58) C(59) C(60) 120.7(3) yes . . .
C(58) C(59) C(63) 120.4(3) yes . . .
C(60) C(59) C(63) 118.9(3) yes . . .
C(59) C(60) C(61) 117.9(3) yes . . .
C(60) C(61) C(62) 121.0(3) yes . . .
C(60) C(61) C(64) 119.2(3) yes . . .
C(62) C(61) C(64) 119.8(3) yes . . .
C(57) C(62) C(61) 122.0(3) yes . . .
F(13) C(63) F(14) 105.4(4) yes . . .
F(13) C(63) F(15) 103.8(4) yes . . .
F(13) C(63) C(59) 113.0(4) yes . . .
F(14) C(63) F(15) 105.2(4) yes . . .
F(14) C(63) C(59) 114.8(4) yes . . .
F(15) C(63) C(59) 113.7(4) yes . . .
F(16) C(64) F(17) 107.7(3) yes . . .
F(16) C(64) F(18) 107.5(3) yes . . .
F(16) C(64) C(61) 113.3(3) yes . . .
F(17) C(64) F(18) 103.8(3) yes . . .
F(17) C(64) C(61) 112.1(3) yes . . .
F(18) C(64) C(61) 111.8(3) yes . . .
C(66) C(65) C(70) 116.0(3) yes . . .
C(66) C(65) B(1) 121.6(3) yes . . .
C(70) C(65) B(1) 122.3(3) yes . . .
C(65) C(66) C(67) 121.4(4) yes . . .
C(66) C(67) C(68) 120.8(4) yes . . .
C(66) C(67) C(71) 118.8(4) yes . . .
C(68) C(67) C(71) 120.4(3) yes . . .
C(67) C(68) C(69) 118.2(3) yes . . .
C(68) C(69) C(70) 120.6(4) yes . . .
C(68) C(69) C(72) 119.7(3) yes . . .
C(70) C(69) C(72) 119.7(3) yes . . .
C(65) C(70) C(69) 122.9(4) yes . . .
F(19) C(71) F(20) 106.3(4) yes . . .
F(19) C(71) F(21) 105.2(4) yes . . .
F(19) C(71) C(67) 114.4(4) yes . . .
F(20) C(71) F(21) 104.1(4) yes . . .
F(20) C(71) C(67) 112.7(5) yes . . .
F(21) C(71) C(67) 113.2(4) yes . . .
F(22) C(72) F(23) 106.4(4) yes . . .
F(22) C(72) F(24) 106.4(4) yes . . .
F(22) C(72) C(69) 112.2(4) yes . . .
F(23) C(72) F(24) 105.2(4) yes . . .
F(23) C(72) C(69) 113.1(4) yes . . .
F(24) C(72) C(69) 112.9(3) yes . . .
C(41) B(1) C(49) 111.7(3) yes . . .
C(41) B(1) C(57) 113.2(3) yes . . .
C(41) B(1) C(65) 105.6(3) yes . . .
C(49) B(1) C(57) 103.3(3) yes . . .
C(49) B(1) C(65) 110.9(3) yes . . .
C(57) B(1) C(65) 112.3(3) yes . . .
C(2) C(3) H(1) 109.5 no . . .
C(2) C(3) H(2) 109.5 no . . .
C(2) C(3) H(3) 109.5 no . . .
H(1) C(3) H(2) 109.5 no . . .
H(1) C(3) H(3) 109.5 no . . .
H(2) C(3) H(3) 109.5 no . . .
C(4) C(5) H(4) 119.3 no . . .
C(6) C(5) H(4) 119.3 no . . .
C(5) C(6) H(5) 120.0 no . . .
C(7) C(6) H(5) 120.0 no . . .
C(6) C(7) H(6) 120.3 no . . .
C(8) C(7) H(6) 120.3 no . . .
C(7) C(8) H(7) 119.6 no . . .
C(9) C(8) H(7) 119.6 no . . .
C(4) C(9) H(8) 119.8 no . . .
C(8) C(9) H(8) 119.8 no . . .
Ru(1) C(10) H(9) 122.8 no . . .
C(11) C(10) H(9) 126.5 no . . .
C(14) C(10) H(9) 126.5 no . . .
Ru(1) C(11) H(10) 120.0 no . . .
C(10) C(11) H(10) 125.7 no . . .
C(12) C(11) H(10) 125.7 no . . .
Ru(1) C(12) H(11) 123.1 no . . .
C(11) C(12) H(11) 126.2 no . . .
C(13) C(12) H(11) 126.2 no . . .
Ru(1) C(13) H(12) 123.0 no . . .
C(12) C(13) H(12) 125.6 no . . .
C(14) C(13) H(12) 125.6 no . . .
Ru(1) C(14) H(13) 121.1 no . . .
C(10) C(14) H(13) 126.1 no . . .
C(13) C(14) H(13) 126.1 no . . .
C(15) C(16) H(14) 120.2 no . . .
C(17) C(16) H(14) 120.2 no . . .
C(16) C(17) H(15) 119.8 no . . .
C(18) C(17) H(15) 119.8 no . . .
C(17) C(18) H(16) 119.9 no . . .
C(19) C(18) H(16) 119.9 no . . .
C(18) C(19) H(17) 119.9 no . . .
C(20) C(19) H(17) 119.9 no . . .
C(15) C(20) H(18) 119.9 no . . .
C(19) C(20) H(18) 119.9 no . . .
C(21) C(22) H(19) 119.5 no . . .
C(23) C(22) H(19) 119.5 no . . .
C(22) C(23) H(20) 120.1 no . . .
C(24) C(23) H(20) 120.1 no . . .
C(23) C(24) H(21) 120.3 no . . .
C(25) C(24) H(21) 120.3 no . . .
C(24) C(25) H(22) 119.9 no . . .
C(26) C(25) H(22) 120.0 no . . .
C(21) C(26) H(23) 119.5 no . . .
C(25) C(26) H(23) 119.4 no . . .
C(27) C(28) H(24) 119.8 no . . .
C(29) C(28) H(24) 119.8 no . . .
C(28) C(29) H(25) 120.4 no . . .
C(30) C(29) H(25) 120.4 no . . .
C(29) C(30) H(26) 119.7 no . . .
C(31) C(30) H(26) 119.7 no . . .
C(30) C(31) H(27) 120.1 no . . .
C(32) C(31) H(27) 120.1 no . . .
C(27) C(32) H(28) 119.8 no . . .
C(31) C(32) H(28) 119.8 no . . .
C(33) C(34) H(29) 119.4 no . . .
C(35) C(34) H(29) 119.4 no . . .
C(34) C(35) H(30) 120.0 no . . .
C(36) C(35) H(30) 120.0 no . . .
C(35) C(36) H(31) 120.3 no . . .
C(37) C(36) H(31) 120.3 no . . .
C(36) C(37) H(32) 119.6 no . . .
C(38) C(37) H(32) 119.6 no . . .
C(33) C(38) H(33) 120.0 no . . .
C(37) C(38) H(33) 120.0 no . . .
P(1) C(39) H(34) 110.2 no . . .
P(1) C(39) H(35) 110.2 no . . .
C(40) C(39) H(34) 110.2 no . . .
C(40) C(39) H(35) 110.2 no . . .
H(34) C(39) H(35) 108.5 no . . .
P(2) C(40) H(36) 109.5 no . . .
P(2) C(40) H(37) 109.5 no . . .
C(39) C(40) H(36) 109.5 no . . .
C(39) C(40) H(37) 109.5 no . . .
H(36) C(40) H(37) 108.1 no . . .
C(41) C(42) H(38) 118.6 no . . .
C(43) C(42) H(38) 118.6 no . . .
C(43) C(44) H(39) 121.0 no . . .
C(45) C(44) H(39) 121.0 no . . .
C(41) C(46) H(40) 119.0 no . . .
C(45) C(46) H(40) 119.0 no . . .
C(49) C(50) H(41) 118.9 no . . .
C(51) C(50) H(41) 118.9 no . . .
C(51) C(52) H(42) 121.0 no . . .
C(53) C(52) H(42) 121.0 no . . .
C(49) C(54) H(43) 118.9 no . . .
C(53) C(54) H(43) 119.0 no . . .
C(57) C(58) H(44) 118.8 no . . .
C(59) C(58) H(44) 118.8 no . . .
C(59) C(60) H(45) 121.0 no . . .
C(61) C(60) H(45) 121.1 no . . .
C(57) C(62) H(46) 119.0 no . . .
C(61) C(62) H(46) 119.0 no . . .
C(65) C(66) H(47) 119.3 no . . .
C(67) C(66) H(47) 119.3 no . . .
C(67) C(68) H(48) 120.9 no . . .
C(69) C(68) H(48) 120.9 no . . .
C(65) C(70) H(49) 118.6 no . . .
C(69) C(70) H(49) 118.6 no . . .

loop_
_geom_bond_atom_site_label_1
_geom_bond_atom_site_label_2
_geom_bond_distance
_geom_bond_publ_flag
_geom_bond_site_symmetry_1
_geom_bond_site_symmetry_2
Ru(1) P(1) 2.2908(11) yes . .
Ru(1) P(2) 2.3023(11) yes . .
Ru(1) C(1) 1.860(4) yes . .
Ru(1) C(10) 2.266(5) yes . .
Ru(1) C(11) 2.241(4) yes . .
Ru(1) C(12) 2.288(4) yes . .
Ru(1) C(13) 2.292(5) yes . .
Ru(1) C(14) 2.265(5) yes . .
P(1) C(15) 1.821(4) yes . .
P(1) C(21) 1.831(4) yes . .
P(1) C(39) 1.838(4) yes . .
P(2) C(27) 1.823(4) yes . .
P(2) C(33) 1.842(4) yes . .
P(2) C(40) 1.839(4) yes . .
F(1) C(47) 1.308(7) yes . .
F(2) C(47) 1.266(7) yes . .
F(3) C(47) 1.276(6) yes . .
F(4) C(48) 1.338(5) yes . .
F(5) C(48) 1.349(5) yes . .
F(6) C(48) 1.332(5) yes . .
F(7) C(55) 1.330(6) yes . .
F(8) C(55) 1.309(6) yes . .
F(9) C(55) 1.327(5) yes . .
F(10) C(56) 1.329(6) yes . .
F(11) C(56) 1.344(6) yes . .
F(12) C(56) 1.338(5) yes . .
F(13) C(63) 1.297(6) yes . .
F(14) C(63) 1.288(5) yes . .
F(15) C(63) 1.307(6) yes . .
F(16) C(64) 1.318(5) yes . .
F(17) C(64) 1.340(5) yes . .
F(18) C(64) 1.349(5) yes . .
F(19) C(71) 1.314(7) yes . .
F(20) C(71) 1.320(7) yes . .
F(21) C(71) 1.348(6) yes . .
F(22) C(72) 1.325(6) yes . .
F(23) C(72) 1.314(7) yes . .
F(24) C(72) 1.322(6) yes . .
C(1) C(2) 1.315(6) yes . .
C(2) C(3) 1.511(6) yes . .
C(2) C(4) 1.490(6) yes . .
C(4) C(5) 1.387(7) yes . .
C(4) C(9) 1.393(7) yes . .
C(5) C(6) 1.382(7) yes . .
C(6) C(7) 1.381(8) yes . .
C(7) C(8) 1.373(8) yes . .
C(8) C(9) 1.386(7) yes . .
C(10) C(11) 1.412(7) yes . .
C(10) C(14) 1.421(7) yes . .
C(11) C(12) 1.430(7) yes . .
C(12) C(13) 1.386(7) yes . .
C(13) C(14) 1.426(7) yes . .
C(15) C(16) 1.396(6) yes . .
C(15) C(20) 1.386(6) yes . .
C(16) C(17) 1.380(7) yes . .
C(17) C(18) 1.391(10) yes . .
C(18) C(19) 1.360(8) yes . .
C(19) C(20) 1.392(6) yes . .
C(21) C(22) 1.389(6) yes . .
C(21) C(26) 1.386(6) yes . .
C(22) C(23) 1.382(6) yes . .
C(23) C(24) 1.397(7) yes . .
C(24) C(25) 1.378(7) yes . .
C(25) C(26) 1.388(6) yes . .
C(27) C(28) 1.380(5) yes . .
C(27) C(32) 1.402(6) yes . .
C(28) C(29) 1.397(5) yes . .
C(29) C(30) 1.389(6) yes . .
C(30) C(31) 1.377(7) yes . .
C(31) C(32) 1.382(6) yes . .
C(33) C(34) 1.386(7) yes . .
C(33) C(38) 1.379(5) yes . .
C(34) C(35) 1.375(7) yes . .
C(35) C(36) 1.379(7) yes . .
C(36) C(37) 1.377(8) yes . .
C(37) C(38) 1.387(7) yes . .
C(39) C(40) 1.540(5) yes . .
C(41) C(42) 1.395(6) yes . .
C(41) C(46) 1.392(5) yes . .
C(41) B(1) 1.644(5) yes . .
C(42) C(43) 1.392(5) yes . .
C(43) C(44) 1.397(6) yes . .
C(43) C(47) 1.488(7) yes . .
C(44) C(45) 1.377(6) yes . .
C(45) C(46) 1.396(5) yes . .
C(45) C(48) 1.485(6) yes . .
C(49) C(50) 1.405(4) yes . .
C(49) C(54) 1.382(5) yes . .
C(49) B(1) 1.647(6) yes . .
C(50) C(51) 1.387(6) yes . .
C(51) C(52) 1.398(6) yes . .
C(51) C(55) 1.506(6) yes . .
C(52) C(53) 1.384(5) yes . .
C(53) C(54) 1.409(5) yes . .
C(53) C(56) 1.472(6) yes . .
C(57) C(58) 1.403(5) yes . .
C(57) C(62) 1.401(5) yes . .
C(57) B(1) 1.644(5) yes . .
C(58) C(59) 1.389(5) yes . .
C(59) C(60) 1.391(5) yes . .
C(59) C(63) 1.487(6) yes . .
C(60) C(61) 1.394(6) yes . .
C(61) C(62) 1.391(5) yes . .
C(61) C(64) 1.506(5) yes . .
C(65) C(66) 1.397(5) yes . .
C(65) C(70) 1.383(6) yes . .
C(65) B(1) 1.643(5) yes . .
C(66) C(67) 1.408(5) yes . .
C(67) C(68) 1.379(7) yes . .
C(67) C(71) 1.484(7) yes . .
C(68) C(69) 1.375(6) yes . .
C(69) C(70) 1.392(5) yes . .
C(69) C(72) 1.497(6) yes . .
C(3) H(1) 0.980 no . .
C(3) H(2) 0.980 no . .
C(3) H(3) 0.980 no . .
C(5) H(4) 0.950 no . .
C(6) H(5) 0.950 no . .
C(7) H(6) 0.950 no . .
C(8) H(7) 0.950 no . .
C(9) H(8) 0.950 no . .
C(10) H(9) 0.950 no . .
C(11) H(10) 0.950 no . .
C(12) H(11) 0.950 no . .
C(13) H(12) 0.950 no . .
C(14) H(13) 0.950 no . .
C(16) H(14) 0.950 no . .
C(17) H(15) 0.950 no . .
C(18) H(16) 0.950 no . .
C(19) H(17) 0.950 no . .
C(20) H(18) 0.950 no . .
C(22) H(19) 0.950 no . .
C(23) H(20) 0.950 no . .
C(24) H(21) 0.950 no . .
C(25) H(22) 0.950 no . .
C(26) H(23) 0.950 no . .
C(28) H(24) 0.950 no . .
C(29) H(25) 0.950 no . .
C(30) H(26) 0.950 no . .
C(31) H(27) 0.950 no . .
C(32) H(28) 0.950 no . .
C(34) H(29) 0.950 no . .
C(35) H(30) 0.950 no . .
C(36) H(31) 0.950 no . .
C(37) H(32) 0.950 no . .
C(38) H(33) 0.950 no . .
C(39) H(34) 0.990 no . .
C(39) H(35) 0.990 no . .
C(40) H(36) 0.990 no . .
C(40) H(37) 0.990 no . .
C(42) H(38) 0.950 no . .
C(44) H(39) 0.950 no . .
C(46) H(40) 0.950 no . .
C(50) H(41) 0.950 no . .
C(52) H(42) 0.950 no . .
C(54) H(43) 0.950 no . .
C(58) H(44) 0.950 no . .
C(60) H(45) 0.950 no . .
C(62) H(46) 0.950 no . .
C(66) H(47) 0.950 no . .
C(68) H(48) 0.950 no . .
C(70) H(49) 0.950 no . .

loop_
_geom_torsion_atom_site_label_1
_geom_torsion_atom_site_label_2
_geom_torsion_atom_site_label_3
_geom_torsion_atom_site_label_4
_geom_torsion
_geom_torsion_publ_flag
_geom_torsion_site_symmetry_1
_geom_torsion_site_symmetry_2
_geom_torsion_site_symmetry_3
_geom_torsion_site_symmetry_4
P(1) Ru(1) P(2) C(27) 136.35(16) ? . . . .
P(1) Ru(1) P(2) C(33) -105.60(16) ? . . . .
P(1) Ru(1) P(2) C(40) 13.25(15) ? . . . .
P(2) Ru(1) P(1) C(15) -153.88(17) ? . . . .
P(2) Ru(1) P(1) C(21) 80.58(16) ? . . . .
P(2) Ru(1) P(1) C(39) -33.65(14) ? . . . .
P(1) Ru(1) C(1) C(2) 107(4) ? . . . .
C(1) Ru(1) P(1) C(15) -59.9(2) ? . . . .
C(1) Ru(1) P(1) C(21) 174.6(2) ? . . . .
C(1) Ru(1) P(1) C(39) 60.36(18) ? . . . .
P(1) Ru(1) C(10) C(11) 138.1(2) ? . . . .
P(1) Ru(1) C(10) C(14) 21.8(4) ? . . . .
C(10) Ru(1) P(1) C(15) 28.3(3) ? . . . .
C(10) Ru(1) P(1) C(21) -97.3(3) ? . . . .
C(10) Ru(1) P(1) C(39) 148.5(2) ? . . . .
P(1) Ru(1) C(11) C(10) -122.5(3) ? . . . .
P(1) Ru(1) C(11) C(12) -6.3(5) ? . . . .
C(11) Ru(1) P(1) C(15) 115.2(4) ? . . . .
C(11) Ru(1) P(1) C(21) -10.3(4) ? . . . .
C(11) Ru(1) P(1) C(39) -124.6(3) ? . . . .
P(1) Ru(1) C(12) C(11) 177.1(2) ? . . . .
P(1) Ru(1) C(12) C(13) -65.9(3) ? . . . .
C(12) Ru(1) P(1) C(15) 110.9(2) ? . . . .
C(12) Ru(1) P(1) C(21) -14.6(2) ? . . . .
C(12) Ru(1) P(1) C(39) -128.9(2) ? . . . .
P(1) Ru(1) C(13) C(12) 126.1(2) ? . . . .
P(1) Ru(1) C(13) C(14) -115.9(2) ? . . . .
C(13) Ru(1) P(1) C(15) 78.4(2) ? . . . .
C(13) Ru(1) P(1) C(21) -47.2(2) ? . . . .
C(13) Ru(1) P(1) C(39) -161.4(2) ? . . . .
P(1) Ru(1) C(14) C(10) -168.2(2) ? . . . .
P(1) Ru(1) C(14) C(13) 75.7(2) ? . . . .
C(14) Ru(1) P(1) C(15) 42.3(2) ? . . . .
C(14) Ru(1) P(1) C(21) -83.2(2) ? . . . .
C(14) Ru(1) P(1) C(39) 162.6(2) ? . . . .
P(2) Ru(1) C(1) C(2) -172(4) ? . . . .
C(1) Ru(1) P(2) C(27) 53.6(2) ? . . . .
C(1) Ru(1) P(2) C(33) 171.6(2) ? . . . .
C(1) Ru(1) P(2) C(40) -69.5(2) ? . . . .
P(2) Ru(1) C(10) C(11) -39.2(3) ? . . . .
P(2) Ru(1) C(10) C(14) -155.5(2) ? . . . .
C(10) Ru(1) P(2) C(27) -45.0(2) ? . . . .
C(10) Ru(1) P(2) C(33) 73.0(2) ? . . . .
C(10) Ru(1) P(2) C(40) -168.1(2) ? . . . .
P(2) Ru(1) C(11) C(10) 149.9(2) ? . . . .
P(2) Ru(1) C(11) C(12) -93.9(2) ? . . . .
C(11) Ru(1) P(2) C(27) -67.3(2) ? . . . .
C(11) Ru(1) P(2) C(33) 50.7(2) ? . . . .
C(11) Ru(1) P(2) C(40) 169.6(2) ? . . . .
P(2) Ru(1) C(12) C(11) 91.6(3) ? . . . .
P(2) Ru(1) C(12) C(13) -151.4(2) ? . . . .
C(12) Ru(1) P(2) C(27) -104.5(2) ? . . . .
C(12) Ru(1) P(2) C(33) 13.5(2) ? . . . .
C(12) Ru(1) P(2) C(40) 132.4(2) ? . . . .
P(2) Ru(1) C(13) C(12) 37.2(3) ? . . . .
P(2) Ru(1) C(13) C(14) 155.3(2) ? . . . .
C(13) Ru(1) P(2) C(27) -125.2(2) ? . . . .
C(13) Ru(1) P(2) C(33) -7.2(2) ? . . . .
C(13) Ru(1) P(2) C(40) 111.7(2) ? . . . .
P(2) Ru(1) C(14) C(10) 57.7(5) ? . . . .
P(2) Ru(1) C(14) C(13) -58.4(4) ? . . . .
C(14) Ru(1) P(2) C(27) -84.9(3) ? . . . .
C(14) Ru(1) P(2) C(33) 33.1(4) ? . . . .
C(14) Ru(1) P(2) C(40) 152.0(3) ? . . . .
C(1) Ru(1) C(10) C(11) -136.9(3) ? . . . .
C(1) Ru(1) C(10) C(14) 106.8(3) ? . . . .
C(10) Ru(1) C(1) C(2) -43(4) ? . . . .
C(1) Ru(1) C(11) C(10) 51.9(3) ? . . . .
C(1) Ru(1) C(11) C(12) 168.1(2) ? . . . .
C(11) Ru(1) C(1) C(2) -71(4) ? . . . .
C(1) Ru(1) C(12) C(11) -25.3(5) ? . . . .
C(1) Ru(1) C(12) C(13) 91.7(4) ? . . . .
C(12) Ru(1) C(1) C(2) -54(4) ? . . . .
C(1) Ru(1) C(13) C(12) -140.9(3) ? . . . .
C(1) Ru(1) C(13) C(14) -22.9(4) ? . . . .
C(13) Ru(1) C(1) C(2) 7(4) ? . . . .
C(1) Ru(1) C(14) C(10) -79.3(3) ? . . . .
C(1) Ru(1) C(14) C(13) 164.6(2) ? . . . .
C(14) Ru(1) C(1) C(2) -7(4) ? . . . .
C(10) Ru(1) C(11) C(12) 116.2(4) ? . . . .
C(11) Ru(1) C(10) C(14) -116.3(4) ? . . . .
C(10) Ru(1) C(12) C(11) -37.7(3) ? . . . .
C(10) Ru(1) C(12) C(13) 79.4(3) ? . . . .
C(12) Ru(1) C(10) C(11) 37.9(3) ? . . . .
C(12) Ru(1) C(10) C(14) -78.4(3) ? . . . .
C(10) Ru(1) C(13) C(12) -80.2(3) ? . . . .
C(10) Ru(1) C(13) C(14) 37.8(2) ? . . . .
C(13) Ru(1) C(10) C(11) 78.5(3) ? . . . .
C(13) Ru(1) C(10) C(14) -37.8(2) ? . . . .
C(10) Ru(1) C(14) C(13) -116.1(4) ? . . . .
C(14) Ru(1) C(10) C(11) 116.3(4) ? . . . .
C(11) Ru(1) C(12) C(13) 117.0(4) ? . . . .
C(12) Ru(1) C(11) C(10) -116.2(4) ? . . . .
C(11) Ru(1) C(13) C(12) -37.9(3) ? . . . .
C(11) Ru(1) C(13) C(14) 80.1(3) ? . . . .
C(13) Ru(1) C(11) C(10) -79.9(3) ? . . . .
C(13) Ru(1) C(11) C(12) 36.3(3) ? . . . .
C(11) Ru(1) C(14) C(10) 37.7(3) ? . . . .
C(11) Ru(1) C(14) C(13) -78.4(3) ? . . . .
C(14) Ru(1) C(11) C(10) -37.7(3) ? . . . .
C(14) Ru(1) C(11) C(12) 78.5(3) ? . . . .
C(12) Ru(1) C(13) C(14) 118.0(4) ? . . . .
C(13) Ru(1) C(12) C(11) -117.0(4) ? . . . .
C(12) Ru(1) C(14) C(10) 80.2(3) ? . . . .
C(12) Ru(1) C(14) C(13) -35.9(2) ? . . . .
C(14) Ru(1) C(12) C(11) -79.8(3) ? . . . .
C(14) Ru(1) C(12) C(13) 37.2(3) ? . . . .
C(13) Ru(1) C(14) C(10) 116.1(4) ? . . . .
C(14) Ru(1) C(13) C(12) -118.0(4) ? . . . .
Ru(1) P(1) C(15) C(16) -82.7(3) ? . . . .
Ru(1) P(1) C(15) C(20) 96.7(4) ? . . . .
Ru(1) P(1) C(21) C(22) -172.1(2) ? . . . .
Ru(1) P(1) C(21) C(26) 6.9(4) ? . . . .
Ru(1) P(1) C(39) C(40) 52.4(2) ? . . . .
C(15) P(1) C(21) C(22) 55.1(3) ? . . . .
C(15) P(1) C(21) C(26) -126.0(3) ? . . . .
C(21) P(1) C(15) C(16) 49.7(4) ? . . . .
C(21) P(1) C(15) C(20) -130.9(4) ? . . . .
C(15) P(1) C(39) C(40) -179.93(19) ? . . . .
C(39) P(1) C(15) C(16) 157.4(3) ? . . . .
C(39) P(1) C(15) C(20) -23.2(4) ? . . . .
C(21) P(1) C(39) C(40) -71.8(3) ? . . . .
C(39) P(1) C(21) C(22) -55.9(3) ? . . . .
C(39) P(1) C(21) C(26) 123.1(3) ? . . . .
Ru(1) P(2) C(27) C(28) 15.9(4) ? . . . .
Ru(1) P(2) C(27) C(32) -170.9(3) ? . . . .
Ru(1) P(2) C(33) C(34) -91.1(3) ? . . . .
Ru(1) P(2) C(33) C(38) 86.6(4) ? . . . .
Ru(1) P(2) C(40) C(39) 14.6(3) ? . . . .
C(27) P(2) C(33) C(34) 35.3(4) ? . . . .
C(27) P(2) C(33) C(38) -147.0(4) ? . . . .
C(33) P(2) C(27) C(28) -110.9(4) ? . . . .
C(33) P(2) C(27) C(32) 62.3(4) ? . . . .
C(27) P(2) C(40) C(39) -113.4(3) ? . . . .
C(40) P(2) C(27) C(28) 140.8(3) ? . . . .
C(40) P(2) C(27) C(32) -46.0(4) ? . . . .
C(33) P(2) C(40) C(39) 140.9(2) ? . . . .
C(40) P(2) C(33) C(34) 146.4(4) ? . . . .
C(40) P(2) C(33) C(38) -35.9(4) ? . . . .
Ru(1) C(1) C(2) C(3) 148(4) ? . . . .
Ru(1) C(1) C(2) C(4) -35(4) ? . . . .
C(1) C(2) C(4) C(5) 23.4(7) ? . . . .
C(1) C(2) C(4) C(9) -157.1(4) ? . . . .
C(3) C(2) C(4) C(5) -158.9(4) ? . . . .
C(3) C(2) C(4) C(9) 20.7(6) ? . . . .
C(2) C(4) C(5) C(6) -177.8(4) ? . . . .
C(2) C(4) C(9) C(8) 179.6(4) ? . . . .
C(5) C(4) C(9) C(8) -0.8(7) ? . . . .
C(9) C(4) C(5) C(6) 2.6(7) ? . . . .
C(4) C(5) C(6) C(7) -3.0(8) ? . . . .
C(5) C(6) C(7) C(8) 1.5(9) ? . . . .
C(6) C(7) C(8) C(9) 0.2(7) ? . . . .
C(7) C(8) C(9) C(4) -0.6(9) ? . . . .
Ru(1) C(10) C(11) C(12) -65.1(3) ? . . . .
Ru(1) C(10) C(14) C(13) 64.3(3) ? . . . .
C(11) C(10) C(14) Ru(1) -62.3(3) ? . . . .
C(11) C(10) C(14) C(13) 2.0(5) ? . . . .
C(14) C(10) C(11) Ru(1) 62.9(3) ? . . . .
C(14) C(10) C(11) C(12) -2.2(5) ? . . . .
Ru(1) C(11) C(12) C(13) -63.1(3) ? . . . .
C(10) C(11) C(12) Ru(1) 64.7(3) ? . . . .
C(10) C(11) C(12) C(13) 1.6(5) ? . . . .
Ru(1) C(12) C(13) C(14) -61.7(3) ? . . . .
C(11) C(12) C(13) Ru(1) 61.3(3) ? . . . .
C(11) C(12) C(13) C(14) -0.3(5) ? . . . .
Ru(1) C(13) C(14) C(10) -63.6(3) ? . . . .
C(12) C(13) C(14) Ru(1) 62.6(3) ? . . . .
C(12) C(13) C(14) C(10) -1.0(5) ? . . . .
P(1) C(15) C(16) C(17) 179.4(4) ? . . . .
P(1) C(15) C(20) C(19) -179.0(4) ? . . . .
C(16) C(15) C(20) C(19) 0.4(7) ? . . . .
C(20) C(15) C(16) C(17) -0.0(7) ? . . . .
C(15) C(16) C(17) C(18) -0.2(6) ? . . . .
C(16) C(17) C(18) C(19) -0.0(9) ? . . . .
C(17) C(18) C(19) C(20) 0.4(8) ? . . . .
C(18) C(19) C(20) C(15) -0.6(8) ? . . . .
P(1) C(21) C(22) C(23) 177.7(3) ? . . . .
P(1) C(21) C(26) C(25) -179.0(3) ? . . . .
C(22) C(21) C(26) C(25) -0.0(6) ? . . . .
C(26) C(21) C(22) C(23) -1.3(6) ? . . . .
C(21) C(22) C(23) C(24) 1.2(6) ? . . . .
C(22) C(23) C(24) C(25) 0.3(6) ? . . . .
C(23) C(24) C(25) C(26) -1.6(7) ? . . . .
C(24) C(25) C(26) C(21) 1.5(7) ? . . . .
P(2) C(27) C(28) C(29) 172.0(3) ? . . . .
P(2) C(27) C(32) C(31) -173.4(3) ? . . . .
C(28) C(27) C(32) C(31) -0.0(6) ? . . . .
C(32) C(27) C(28) C(29) -1.2(6) ? . . . .
C(27) C(28) C(29) C(30) 1.4(7) ? . . . .
C(28) C(29) C(30) C(31) -0.3(6) ? . . . .
C(29) C(30) C(31) C(32) -0.9(7) ? . . . .
C(30) C(31) C(32) C(27) 1.1(7) ? . . . .
P(2) C(33) C(34) C(35) 178.1(4) ? . . . .
P(2) C(33) C(38) C(37) -178.7(4) ? . . . .
C(34) C(33) C(38) C(37) -1.0(7) ? . . . .
C(38) C(33) C(34) C(35) 0.3(7) ? . . . .
C(33) C(34) C(35) C(36) 0.7(8) ? . . . .
C(34) C(35) C(36) C(37) -1.0(8) ? . . . .
C(35) C(36) C(37) C(38) 0.3(7) ? . . . .
C(36) C(37) C(38) C(33) 0.7(8) ? . . . .
P(1) C(39) C(40) P(2) -41.8(3) ? . . . .
C(42) C(41) C(46) C(45) -1.3(5) ? . . . .
C(46) C(41) C(42) C(43) 0.2(5) ? . . . .
C(42) C(41) B(1) C(49) 52.5(4) ? . . . .
C(42) C(41) B(1) C(57) 168.6(3) ? . . . .
C(42) C(41) B(1) C(65) -68.1(4) ? . . . .
B(1) C(41) C(42) C(43) 175.9(3) ? . . . .
C(46) C(41) B(1) C(49) -132.3(4) ? . . . .
C(46) C(41) B(1) C(57) -16.2(5) ? . . . .
C(46) C(41) B(1) C(65) 107.1(4) ? . . . .
B(1) C(41) C(46) C(45) -176.6(3) ? . . . .
C(41) C(42) C(43) C(44) 1.0(6) ? . . . .
C(41) C(42) C(43) C(47) -178.0(4) ? . . . .
C(42) C(43) C(44) C(45) -1.2(6) ? . . . .
C(42) C(43) C(47) F(1) 45.5(6) ? . . . .
C(42) C(43) C(47) F(2) -71.4(6) ? . . . .
C(42) C(43) C(47) F(3) 160.5(5) ? . . . .
C(44) C(43) C(47) F(1) -133.6(4) ? . . . .
C(44) C(43) C(47) F(2) 109.6(5) ? . . . .
C(44) C(43) C(47) F(3) -18.5(7) ? . . . .
C(47) C(43) C(44) C(45) 177.9(4) ? . . . .
C(43) C(44) C(45) C(46) 0.1(4) ? . . . .
C(43) C(44) C(45) C(48) -179.9(2) ? . . . .
C(44) C(45) C(46) C(41) 1.2(6) ? . . . .
C(44) C(45) C(48) F(4) -5.4(5) ? . . . .
C(44) C(45) C(48) F(5) 113.6(4) ? . . . .
C(44) C(45) C(48) F(6) -127.4(4) ? . . . .
C(46) C(45) C(48) F(4) 174.6(3) ? . . . .
C(46) C(45) C(48) F(5) -66.4(5) ? . . . .
C(46) C(45) C(48) F(6) 52.6(5) ? . . . .
C(48) C(45) C(46) C(41) -178.8(3) ? . . . .
C(50) C(49) C(54) C(53) 0.6(5) ? . . . .
C(54) C(49) C(50) C(51) -1.7(5) ? . . . .
C(50) C(49) B(1) C(41) -164.4(3) ? . . . .
C(50) C(49) B(1) C(57) 73.6(4) ? . . . .
C(50) C(49) B(1) C(65) -46.9(4) ? . . . .
B(1) C(49) C(50) C(51) -176.7(3) ? . . . .
C(54) C(49) B(1) C(41) 21.0(5) ? . . . .
C(54) C(49) B(1) C(57) -101.0(4) ? . . . .
C(54) C(49) B(1) C(65) 138.5(3) ? . . . .
B(1) C(49) C(54) C(53) 175.4(3) ? . . . .
C(49) C(50) C(51) C(52) 1.2(6) ? . . . .
C(49) C(50) C(51) C(55) -179.8(3) ? . . . .
C(50) C(51) C(52) C(53) 0.5(6) ? . . . .
C(50) C(51) C(55) F(7) 170.7(3) ? . . . .
C(50) C(51) C(55) F(8) -66.1(5) ? . . . .
C(50) C(51) C(55) F(9) 52.4(5) ? . . . .
C(52) C(51) C(55) F(7) -10.2(5) ? . . . .
C(52) C(51) C(55) F(8) 113.0(4) ? . . . .
C(52) C(51) C(55) F(9) -128.6(4) ? . . . .
C(55) C(51) C(52) C(53) -178.5(3) ? . . . .
C(51) C(52) C(53) C(54) -1.6(6) ? . . . .
C(51) C(52) C(53) C(56) 177.3(4) ? . . . .
C(52) C(53) C(54) C(49) 1.0(6) ? . . . .
C(52) C(53) C(56) F(10) 13.2(6) ? . . . .
C(52) C(53) C(56) F(11) -106.2(4) ? . . . .
C(52) C(53) C(56) F(12) 136.2(4) ? . . . .
C(54) C(53) C(56) F(10) -167.9(3) ? . . . .
C(54) C(53) C(56) F(11) 72.7(5) ? . . . .
C(54) C(53) C(56) F(12) -44.9(5) ? . . . .
C(56) C(53) C(54) C(49) -177.9(3) ? . . . .
C(58) C(57) C(62) C(61) -1.3(5) ? . . . .
C(62) C(57) C(58) C(59) 0.4(5) ? . . . .
C(58) C(57) B(1) C(41) 142.4(3) ? . . . .
C(58) C(57) B(1) C(49) -96.6(4) ? . . . .
C(58) C(57) B(1) C(65) 22.9(5) ? . . . .
B(1) C(57) C(58) C(59) 173.2(3) ? . . . .
C(62) C(57) B(1) C(41) -45.1(4) ? . . . .
C(62) C(57) B(1) C(49) 75.9(4) ? . . . .
C(62) C(57) B(1) C(65) -164.6(3) ? . . . .
B(1) C(57) C(62) C(61) -174.3(3) ? . . . .
C(57) C(58) C(59) C(60) 0.4(6) ? . . . .
C(57) C(58) C(59) C(63) -179.2(3) ? . . . .
C(58) C(59) C(60) C(61) -0.3(6) ? . . . .
C(58) C(59) C(63) F(13) 104.8(5) ? . . . .
C(58) C(59) C(63) F(14) -16.1(6) ? . . . .
C(58) C(59) C(63) F(15) -137.3(4) ? . . . .
C(60) C(59) C(63) F(13) -74.8(5) ? . . . .
C(60) C(59) C(63) F(14) 164.4(4) ? . . . .
C(60) C(59) C(63) F(15) 43.2(5) ? . . . .
C(63) C(59) C(60) C(61) 179.2(3) ? . . . .
C(59) C(60) C(61) C(62) -0.6(6) ? . . . .
C(59) C(60) C(61) C(64) -177.4(3) ? . . . .
C(60) C(61) C(62) C(57) 1.4(6) ? . . . .
C(60) C(61) C(64) F(16) -161.0(4) ? . . . .
C(60) C(61) C(64) F(17) 76.8(5) ? . . . .
C(60) C(61) C(64) F(18) -39.3(5) ? . . . .
C(62) C(61) C(64) F(16) 22.2(6) ? . . . .
C(62) C(61) C(64) F(17) -100.0(4) ? . . . .
C(62) C(61) C(64) F(18) 143.9(3) ? . . . .
C(64) C(61) C(62) C(57) 178.2(3) ? . . . .
C(66) C(65) C(70) C(69) 2.2(6) ? . . . .
C(70) C(65) C(66) C(67) -1.2(6) ? . . . .
C(66) C(65) B(1) C(41) 95.3(4) ? . . . .
C(66) C(65) B(1) C(49) -25.9(5) ? . . . .
C(66) C(65) B(1) C(57) -140.9(3) ? . . . .
B(1) C(65) C(66) C(67) -176.3(3) ? . . . .
C(70) C(65) B(1) C(41) -79.5(4) ? . . . .
C(70) C(65) B(1) C(49) 159.3(3) ? . . . .
C(70) C(65) B(1) C(57) 44.3(5) ? . . . .
B(1) C(65) C(70) C(69) 177.2(3) ? . . . .
C(65) C(66) C(67) C(68) -0.1(5) ? . . . .
C(65) C(66) C(67) C(71) 179.2(4) ? . . . .
C(66) C(67) C(68) C(69) 0.6(7) ? . . . .
C(66) C(67) C(71) F(19) 34.2(7) ? . . . .
C(66) C(67) C(71) F(20) -87.4(5) ? . . . .
C(66) C(67) C(71) F(21) 154.7(4) ? . . . .
C(68) C(67) C(71) F(19) -146.5(5) ? . . . .
C(68) C(67) C(71) F(20) 91.9(5) ? . . . .
C(68) C(67) C(71) F(21) -25.9(7) ? . . . .
C(71) C(67) C(68) C(69) -178.7(4) ? . . . .
C(67) C(68) C(69) C(70) 0.3(5) ? . . . .
C(67) C(68) C(69) C(72) 179.8(4) ? . . . .
C(68) C(69) C(70) C(65) -1.8(6) ? . . . .
C(68) C(69) C(72) F(22) 14.5(7) ? . . . .
C(68) C(69) C(72) F(23) -105.9(5) ? . . . .
C(68) C(69) C(72) F(24) 134.7(4) ? . . . .
C(70) C(69) C(72) F(22) -166.1(4) ? . . . .
C(70) C(69) C(72) F(23) 73.5(5) ? . . . .
C(70) C(69) C(72) F(24) -45.9(6) ? . . . .
C(72) C(69) C(70) C(65) 178.8(4) ? . . . .
